data_4308847
loop_
_publ_author_name
'Hao-Wen Chen'
'Chin-Wei Lin'
'Chiao-Chun Chen'
'Li-Bo Yang'
'Ming-Hsi Chiang'
'Wen-Feng Liaw'

_publ_section_title
;
Homodinuclear Iron Thiolate Nitrosyl Compounds
[(ON)Fe(S,S-C6H4)2Fe(NO)2]- and [(ON)Fe(SO2,S-C6H4)(S,S-C6H4)Fe(NO)2]- with
{Fe(NO)}7-{Fe(NO)2}9 Electronic Coupling: New Members of a Class of
Dinitrosyl Iron Complexes
;
_journal_name_full 'Inorganic Chemistry'
_journal_page_first 3226
_journal_page_last 3232
_journal_paper_doi 10.1021/ic049105j
_journal_volume 44
_journal_year 2005
_chemical_formula_sum 'C48 H38 Fe2 N4 O5 P2 S4'
_chemical_formula_weight 1052.70
_chemical_name_systematic
; 
 ? 
;
_space_group_IT_number 14
_symmetry_cell_setting monoclinic
_symmetry_space_group_name_Hall '-P 2yn'
_symmetry_space_group_name_H-M 'P 1 21/n 1'
_atom_sites_solution_hydrogens geom
_atom_sites_solution_primary direct
_atom_sites_solution_secondary difmap
_audit_creation_method SHELXL-97
_cell_angle_alpha 90.00
_cell_angle_beta 91.941(1)
_cell_angle_gamma 90.00
_cell_formula_units_Z 4
_cell_length_a 10.2033(4)
_cell_length_b 25.0154(9)
_cell_length_c 18.2842(6)
_cell_measurement_reflns_used 6244
_cell_measurement_temperature 150(1)
_cell_measurement_theta_max 27.59
_cell_measurement_theta_min 2.25
_cell_volume 4664.2(3)
_computing_cell_refinement 'Bruker SAINT'
_computing_data_collection 'Bruker SMART'
_computing_data_reduction 'Bruker SAINT'
_computing_molecular_graphics 'Bruker SHELXTL'
_computing_publication_material 'Bruker SHELXTL'
_computing_structure_refinement 'SHELXL-97 (Sheldrick, 1997)'
_computing_structure_solution 'SHELXS-97 (Sheldrick, 1990)'
_diffrn_ambient_temperature 150(1)
_diffrn_measured_fraction_theta_full 0.997
_diffrn_measured_fraction_theta_max 0.997
_diffrn_measurement_device_type 'BRUKER SMART ApexCCD area detector'
_diffrn_measurement_method 'omega scans'
_diffrn_radiation_monochromator graphite
_diffrn_radiation_source 'fine-focus sealed tube'
_diffrn_radiation_type MoK\a
_diffrn_radiation_wavelength 0.71073
_diffrn_reflns_av_R_equivalents 0.0369
_diffrn_reflns_av_sigmaI/netI 0.0319
_diffrn_reflns_limit_h_max 13
_diffrn_reflns_limit_h_min -13
_diffrn_reflns_limit_k_max 32
_diffrn_reflns_limit_k_min -32
_diffrn_reflns_limit_l_max 22
_diffrn_reflns_limit_l_min -23
_diffrn_reflns_number 46158
_diffrn_reflns_theta_full 27.50
_diffrn_reflns_theta_max 27.50
_diffrn_reflns_theta_min 1.38
_exptl_absorpt_coefficient_mu 0.921
_exptl_absorpt_correction_T_max 0.8023
_exptl_absorpt_correction_T_min 0.7695
_exptl_absorpt_correction_type multi-scan
_exptl_crystal_colour black
_exptl_crystal_density_diffrn 1.499
_exptl_crystal_density_meas 0
_exptl_crystal_density_method 'not measured'
_exptl_crystal_description block
_exptl_crystal_F_000 2160
_exptl_crystal_size_max 0.30
_exptl_crystal_size_mid 0.25
_exptl_crystal_size_min 0.25
_refine_diff_density_max 0.826
_refine_diff_density_min -0.529
_refine_diff_density_rms 0.089
_refine_ls_extinction_method none
_refine_ls_goodness_of_fit_ref 1.276
_refine_ls_hydrogen_treatment mixed
_refine_ls_matrix_type full
_refine_ls_number_parameters 594
_refine_ls_number_reflns 10681
_refine_ls_number_restraints 0
_refine_ls_restrained_S_all 1.276
_refine_ls_R_factor_all 0.0672
_refine_ls_R_factor_gt 0.0615
_refine_ls_shift/su_max 0.001
_refine_ls_shift/su_mean 0.000
_refine_ls_structure_factor_coef Fsqd
_refine_ls_weighting_details 'calc w=1/[\s^2^(Fo^2^)+(0.0408P)^2^+8.8759P] where P=(Fo^2^+2Fc^2^)/3'
_refine_ls_weighting_scheme calc
_refine_ls_wR_factor_gt 0.1334
_refine_ls_wR_factor_ref 0.1358
_reflns_number_gt 9876
_reflns_number_total 10681
_reflns_threshold_expression >2sigma(I)
_cod_data_source_file ic049105jsi20040708_052154.cif
_cod_data_source_block ic10118
_cod_depositor_comments
;
The following automatic conversions were performed:
'_symmetry_cell_setting' value 'Monoclinic' changed to 'monoclinic'
according to '/home/saulius/struct/CIF-dictionaries/cif_core.dic'
dictionary named 'cif_core.dic' version 2.4.1 from 2010-06-29.

Automatic conversion script
Id: cif_fix_enum 1527 2010-12-29 10:47:43Z saulius 
;
_cod_database_code 4308847

loop_
_symmetry_equiv_pos_as_xyz
'x, y, z'
'-x+1/2, y+1/2, -z+1/2'
'-x, -y, -z'
'x-1/2, -y-1/2, z-1/2'

loop_
_atom_site_label
_atom_site_type_symbol
_atom_site_fract_x
_atom_site_fract_y
_atom_site_fract_z
_atom_site_U_iso_or_equiv
_atom_site_adp_type
_atom_site_occupancy
_atom_site_symmetry_multiplicity
_atom_site_calc_flag
_atom_site_refinement_flags
_atom_site_disorder_assembly
_atom_site_disorder_group
Fe1 Fe 0.24499(5) 0.207131(19) 0.55838(3) 0.02117(12) Uani 1 1 d . . .
Fe2 Fe 0.29690(5) 0.30969(2) 0.58057(3) 0.02424(12) Uani 1 1 d . . .
S1 S 0.45970(8) 0.19458(3) 0.53628(4) 0.02329(18) Uani 1 1 d . . .
S2 S 0.30206(8) 0.24361(3) 0.66592(4) 0.02326(17) Uani 1 1 d . . .
S3 S 0.02910(9) 0.22325(4) 0.58154(5) 0.0301(2) Uani 1 1 d . . .
S4 S 0.23328(8) 0.26988(3) 0.47164(4) 0.02392(18) Uani 1 1 d . . .
N1 N 0.2169(3) 0.14262(12) 0.55365(17) 0.0316(7) Uani 1 1 d . . .
N2 N 0.4542(3) 0.32761(12) 0.57596(18) 0.0305(7) Uani 1 1 d . . .
N3 N 0.1816(3) 0.35421(14) 0.60112(19) 0.0368(8) Uani 1 1 d . . .
O1 O 0.1964(4) 0.09664(12) 0.5521(2) 0.0578(9) Uani 1 1 d . . .
O2 O 0.5630(3) 0.34115(13) 0.5799(2) 0.0518(8) Uani 1 1 d . . .
O3 O 0.1171(4) 0.39052(15) 0.6170(2) 0.0730(12) Uani 1 1 d . . .
O4 O 0.4859(3) 0.13882(11) 0.51836(15) 0.0212(6) Uani 0.80 1 d P . .
O5 O 0.5174(3) 0.23294(11) 0.48631(14) 0.0166(5) Uani 0.80 1 d P . .
O4' O -0.0288(12) 0.1658(5) 0.5618(7) 0.026(2) Uiso 0.20 1 d P . .
O5' O 0.0216(11) 0.2395(4) 0.6453(6) 0.020(2) Uiso 0.20 1 d P . .
C1 C 0.5420(3) 0.20691(13) 0.62322(18) 0.0231(7) Uani 1 1 d . . .
C2 C 0.6748(3) 0.19512(14) 0.6330(2) 0.0275(7) Uani 1 1 d . . .
H2A H 0.7212 0.1784 0.5951 0.033 Uiso 1 1 calc R . .
C3 C 0.7382(4) 0.20819(15) 0.6989(2) 0.0307(8) Uani 1 1 d . . .
H3A H 0.8288 0.2004 0.7063 0.037 Uiso 1 1 calc R . .
C4 C 0.6701(4) 0.23242(16) 0.7537(2) 0.0323(8) Uani 1 1 d . . .
H4A H 0.7148 0.2417 0.7983 0.039 Uiso 1 1 calc R . .
C5 C 0.5372(4) 0.24349(15) 0.74457(19) 0.0282(7) Uani 1 1 d . . .
H5A H 0.4905 0.2597 0.7828 0.034 Uiso 1 1 calc R . .
C6 C 0.4735(3) 0.23030(13) 0.67831(18) 0.0230(7) Uani 1 1 d . . .
C7 C -0.0234(3) 0.26769(14) 0.51225(18) 0.0254(7) Uani 1 1 d . . .
C8 C -0.1549(4) 0.28311(16) 0.5050(2) 0.0311(8) Uani 1 1 d . . .
H8A H -0.2170 0.2693 0.5376 0.037 Uiso 1 1 calc R . .
C9 C -0.1948(4) 0.31822(18) 0.4507(2) 0.0365(9) Uani 1 1 d . . .
H9A H -0.2842 0.3286 0.4463 0.044 Uiso 1 1 calc R . .
C10 C -0.1056(4) 0.33853(17) 0.4022(2) 0.0361(9) Uani 1 1 d . . .
H10A H -0.1341 0.3626 0.3648 0.043 Uiso 1 1 calc R . .
C11 C 0.0243(4) 0.32381(15) 0.40844(19) 0.0288(8) Uani 1 1 d . . .
H11A H 0.0857 0.3378 0.3755 0.035 Uiso 1 1 calc R . .
C12 C 0.0653(3) 0.28834(14) 0.46327(18) 0.0243(7) Uani 1 1 d . . .
P1 P 0.15690(8) 0.06076(3) 0.29730(5) 0.02184(18) Uani 1 1 d . . .
P2 P 0.19617(8) -0.01925(3) 0.18290(5) 0.02114(18) Uani 1 1 d . . .
N4 N 0.1245(3) 0.02686(11) 0.22584(16) 0.0246(6) Uani 1 1 d . . .
C13 C 0.0104(3) 0.09616(14) 0.31939(19) 0.0252(7) Uani 1 1 d . . .
C14 C -0.1000(4) 0.09567(18) 0.2731(2) 0.0412(10) Uani 1 1 d . . .
H14A H -0.1008 0.0753 0.2292 0.049 Uiso 1 1 calc R . .
C15 C -0.2095(4) 0.1252(2) 0.2914(3) 0.0534(13) Uani 1 1 d . . .
H15A H -0.2854 0.1250 0.2598 0.064 Uiso 1 1 calc R . .
C16 C -0.2089(4) 0.15474(18) 0.3550(3) 0.0458(11) Uani 1 1 d . . .
H16A H -0.2846 0.1745 0.3673 0.055 Uiso 1 1 calc R . .
C17 C -0.0998(4) 0.15580(16) 0.4005(2) 0.0382(9) Uani 1 1 d . . .
H17A H -0.0996 0.1764 0.4441 0.046 Uiso 1 1 calc R . .
C18 C 0.0101(4) 0.12692(16) 0.3830(2) 0.0329(8) Uani 1 1 d . . .
H18A H 0.0860 0.1280 0.4146 0.039 Uiso 1 1 calc R . .
C19 C 0.2806(3) 0.11056(13) 0.28321(19) 0.0236(7) Uani 1 1 d . . .
C20 C 0.2992(3) 0.12729(14) 0.21216(19) 0.0264(7) Uani 1 1 d . . .
H20A H 0.2496 0.1117 0.1728 0.032 Uiso 1 1 calc R . .
C21 C 0.3899(4) 0.16672(15) 0.1986(2) 0.0326(8) Uani 1 1 d . . .
H21A H 0.4035 0.1778 0.1498 0.039 Uiso 1 1 calc R . .
C22 C 0.4608(4) 0.19007(15) 0.2556(2) 0.0326(8) Uani 1 1 d . . .
H22A H 0.5241 0.2168 0.2459 0.039 Uiso 1 1 calc R . .
C23 C 0.4400(4) 0.17478(15) 0.3269(2) 0.0327(8) Uani 1 1 d . . .
H23A H 0.4873 0.1917 0.3661 0.039 Uiso 1 1 calc R . .
C24 C 0.3502(4) 0.13477(15) 0.3413(2) 0.0301(8) Uani 1 1 d . . .
H24A H 0.3362 0.1240 0.3902 0.036 Uiso 1 1 calc R . .
C25 C 0.2038(3) 0.02013(14) 0.37474(18) 0.0245(7) Uani 1 1 d . . .
C26 C 0.3357(4) 0.00857(15) 0.3912(2) 0.0313(8) Uani 1 1 d . . .
H26A H 0.4029 0.0267 0.3664 0.038 Uiso 1 1 calc R . .
C27 C 0.3676(4) -0.02952(17) 0.4442(2) 0.0385(9) Uani 1 1 d . . .
H27A H 0.4570 -0.0375 0.4558 0.046 Uiso 1 1 calc R . .
C28 C 0.2697(4) -0.05578(17) 0.4798(2) 0.0405(10) Uani 1 1 d . . .
H28A H 0.2922 -0.0823 0.5153 0.049 Uiso 1 1 calc R . .
C29 C 0.1400(4) -0.04416(17) 0.4646(2) 0.0397(9) Uani 1 1 d . . .
H29A H 0.0734 -0.0621 0.4902 0.048 Uiso 1 1 calc R . .
C30 C 0.1064(4) -0.00636(15) 0.4121(2) 0.0322(8) Uani 1 1 d . . .
H30A H 0.0167 0.0015 0.4014 0.039 Uiso 1 1 calc R . .
C31 C 0.3618(3) -0.03283(13) 0.21424(19) 0.0243(7) Uani 1 1 d . . .
C32 C 0.4590(4) 0.00488(14) 0.1998(2) 0.0296(8) Uani 1 1 d . . .
H32A H 0.4387 0.0349 0.1698 0.035 Uiso 1 1 calc R . .
C33 C 0.5845(4) -0.00158(17) 0.2292(2) 0.0368(9) Uani 1 1 d . . .
H33A H 0.6503 0.0240 0.2192 0.044 Uiso 1 1 calc R . .
C34 C 0.6146(4) -0.04504(17) 0.2732(3) 0.0418(10) Uani 1 1 d . . .
H34A H 0.7007 -0.0490 0.2940 0.050 Uiso 1 1 calc R . .
C35 C 0.5198(4) -0.08272(16) 0.2869(3) 0.0419(10) Uani 1 1 d . . .
H35A H 0.5410 -0.1128 0.3167 0.050 Uiso 1 1 calc R . .
C36 C 0.3930(4) -0.07681(14) 0.2572(2) 0.0314(8) Uani 1 1 d . . .
H36A H 0.3282 -0.1030 0.2664 0.038 Uiso 1 1 calc R . .
C37 C 0.0998(3) -0.07967(13) 0.18842(18) 0.0216(6) Uani 1 1 d . . .
C38 C 0.0097(4) -0.08418(15) 0.2430(2) 0.0309(8) Uani 1 1 d . . .
H38A H 0.0021 -0.0564 0.2780 0.037 Uiso 1 1 calc R . .
C39 C -0.0692(4) -0.12894(15) 0.2470(2) 0.0323(8) Uani 1 1 d . . .
H39A H -0.1302 -0.1319 0.2849 0.039 Uiso 1 1 calc R . .
C40 C -0.0596(3) -0.16921(14) 0.1962(2) 0.0265(7) Uani 1 1 d . . .
H40A H -0.1155 -0.1995 0.1982 0.032 Uiso 1 1 calc R . .
C41 C 0.0319(3) -0.16558(13) 0.14193(19) 0.0258(7) Uani 1 1 d . . .
H41A H 0.0394 -0.1936 0.1072 0.031 Uiso 1 1 calc R . .
C42 C 0.1123(3) -0.12108(14) 0.13843(18) 0.0235(7) Uani 1 1 d . . .
H42A H 0.1760 -0.1189 0.1018 0.028 Uiso 1 1 calc R . .
C43 C 0.2051(4) -0.00047(14) 0.08807(19) 0.0279(8) Uani 1 1 d . . .
C44 C 0.2989(5) -0.02191(18) 0.0436(2) 0.0434(10) Uani 1 1 d . . .
H44A H 0.3592 -0.0478 0.0624 0.052 Uiso 1 1 calc R . .
C45 C 0.3043(6) -0.0052(2) -0.0291(3) 0.0571(14) Uani 1 1 d . . .
H45A H 0.3685 -0.0197 -0.0599 0.069 Uiso 1 1 calc R . .
C46 C 0.2169(6) 0.0321(2) -0.0561(2) 0.0574(14) Uani 1 1 d . . .
H46A H 0.2213 0.0436 -0.1054 0.069 Uiso 1 1 calc R . .
C47 C 0.1236(5) 0.05289(18) -0.0125(3) 0.0511(13) Uani 1 1 d . . .
H47A H 0.0628 0.0784 -0.0319 0.061 Uiso 1 1 calc R . .
C48 C 0.1169(4) 0.03685(15) 0.0606(2) 0.0364(9) Uani 1 1 d . . .
H48A H 0.0524 0.0515 0.0910 0.044 Uiso 1 1 calc R . .

loop_
_atom_site_aniso_label
_atom_site_aniso_U_11
_atom_site_aniso_U_22
_atom_site_aniso_U_33
_atom_site_aniso_U_23
_atom_site_aniso_U_13
_atom_site_aniso_U_12
Fe1 0.0245(2) 0.0199(2) 0.0189(2) 0.00262(18) -0.00317(18) -0.00252(18)
Fe2 0.0255(2) 0.0216(2) 0.0257(3) 0.00150(19) 0.00084(19) -0.00130(19)
S1 0.0282(4) 0.0219(4) 0.0195(4) 0.0000(3) -0.0025(3) 0.0033(3)
S2 0.0234(4) 0.0276(4) 0.0187(4) 0.0012(3) -0.0004(3) -0.0022(3)
S3 0.0260(4) 0.0382(5) 0.0258(4) 0.0110(4) -0.0029(3) -0.0083(4)
S4 0.0236(4) 0.0280(4) 0.0202(4) 0.0055(3) 0.0012(3) 0.0026(3)
N1 0.0352(17) 0.0277(16) 0.0314(17) 0.0033(13) -0.0093(13) -0.0050(13)
N2 0.0309(16) 0.0236(15) 0.0370(18) 0.0008(13) 0.0027(13) -0.0034(12)
N3 0.0391(18) 0.0337(18) 0.0382(19) 0.0059(14) 0.0116(15) 0.0031(15)
O1 0.071(2) 0.0253(15) 0.076(2) 0.0028(15) -0.0195(19) -0.0140(15)
O2 0.0360(17) 0.0448(18) 0.075(2) -0.0039(16) 0.0041(15) -0.0169(14)
O3 0.076(3) 0.047(2) 0.099(3) 0.009(2) 0.045(2) 0.0287(19)
O4 0.0274(15) 0.0149(13) 0.0208(14) -0.0064(11) -0.0062(11) 0.0079(11)
O5 0.0201(13) 0.0193(13) 0.0106(12) 0.0032(10) 0.0014(10) 0.0033(10)
C1 0.0269(17) 0.0211(16) 0.0208(16) 0.0057(13) -0.0052(13) -0.0031(13)
C2 0.0274(17) 0.0287(18) 0.0265(18) 0.0089(14) 0.0031(14) 0.0005(14)
C3 0.0265(18) 0.0322(19) 0.033(2) 0.0096(16) -0.0037(15) -0.0058(15)
C4 0.0326(19) 0.036(2) 0.0276(19) 0.0085(16) -0.0076(15) -0.0110(16)
C5 0.0307(18) 0.0323(19) 0.0215(17) 0.0003(14) -0.0002(14) -0.0057(15)
C6 0.0233(16) 0.0216(16) 0.0239(16) 0.0043(13) -0.0028(13) -0.0047(13)
C7 0.0275(17) 0.0277(17) 0.0207(16) 0.0009(13) -0.0035(13) -0.0003(14)
C8 0.0235(17) 0.041(2) 0.0286(19) 0.0006(16) 0.0002(14) 0.0006(15)
C9 0.0241(18) 0.051(2) 0.034(2) -0.0036(18) -0.0026(15) 0.0131(17)
C10 0.038(2) 0.043(2) 0.0275(19) 0.0054(16) -0.0040(16) 0.0141(17)
C11 0.0334(19) 0.0321(19) 0.0210(17) 0.0034(14) -0.0001(14) 0.0073(15)
C12 0.0246(16) 0.0280(17) 0.0202(16) -0.0019(13) -0.0001(13) 0.0041(13)
P1 0.0239(4) 0.0196(4) 0.0219(4) -0.0031(3) -0.0019(3) 0.0028(3)
P2 0.0252(4) 0.0177(4) 0.0207(4) -0.0016(3) 0.0022(3) -0.0025(3)
N4 0.0269(14) 0.0214(14) 0.0253(15) -0.0050(11) -0.0023(11) 0.0011(11)
C13 0.0266(17) 0.0211(16) 0.0280(18) 0.0000(13) 0.0013(14) 0.0043(13)
C14 0.034(2) 0.046(2) 0.044(2) -0.0126(19) -0.0055(18) 0.0061(18)
C15 0.032(2) 0.060(3) 0.067(3) -0.011(3) -0.012(2) 0.014(2)
C16 0.038(2) 0.042(2) 0.058(3) 0.001(2) 0.008(2) 0.0163(19)
C17 0.046(2) 0.032(2) 0.036(2) -0.0056(17) 0.0106(18) 0.0117(17)
C18 0.038(2) 0.035(2) 0.0256(18) -0.0042(15) -0.0010(15) 0.0092(16)
C19 0.0235(16) 0.0202(16) 0.0269(17) -0.0030(13) -0.0013(13) 0.0023(13)
C20 0.0284(17) 0.0227(16) 0.0275(18) -0.0027(14) -0.0070(14) 0.0012(13)
C21 0.036(2) 0.0249(18) 0.036(2) 0.0031(15) -0.0012(16) -0.0005(15)
C22 0.0289(18) 0.0237(18) 0.045(2) -0.0078(16) -0.0001(16) -0.0013(14)
C23 0.0267(18) 0.032(2) 0.039(2) -0.0145(16) -0.0040(15) 0.0006(15)
C24 0.0282(18) 0.034(2) 0.0283(19) -0.0097(15) 0.0006(15) 0.0047(15)
C25 0.0304(18) 0.0242(17) 0.0189(16) -0.0038(13) 0.0000(13) 0.0066(13)
C26 0.0319(19) 0.0307(19) 0.0311(19) -0.0020(15) -0.0019(15) 0.0075(15)
C27 0.039(2) 0.040(2) 0.036(2) -0.0015(17) -0.0074(17) 0.0151(18)
C28 0.055(3) 0.035(2) 0.032(2) 0.0076(17) -0.0006(19) 0.0136(19)
C29 0.049(2) 0.034(2) 0.037(2) 0.0065(17) 0.0111(18) 0.0043(18)
C30 0.035(2) 0.0294(19) 0.033(2) -0.0003(15) 0.0029(16) 0.0048(15)
C31 0.0252(17) 0.0214(16) 0.0265(17) -0.0010(13) 0.0030(13) 0.0003(13)
C32 0.0309(19) 0.0229(17) 0.035(2) 0.0047(15) 0.0046(15) -0.0019(14)
C33 0.0244(18) 0.035(2) 0.051(3) 0.0042(18) 0.0060(17) -0.0029(15)
C34 0.029(2) 0.041(2) 0.055(3) 0.006(2) -0.0004(18) 0.0040(17)
C35 0.041(2) 0.028(2) 0.056(3) 0.0094(19) -0.003(2) 0.0067(17)
C36 0.035(2) 0.0212(17) 0.038(2) 0.0031(15) 0.0048(16) -0.0040(15)
C37 0.0228(16) 0.0196(15) 0.0225(16) -0.0001(12) 0.0002(12) -0.0035(12)
C38 0.039(2) 0.0268(18) 0.0274(18) -0.0063(14) 0.0089(15) -0.0059(15)
C39 0.0330(19) 0.0302(19) 0.034(2) 0.0023(16) 0.0094(16) -0.0048(15)
C40 0.0244(16) 0.0196(16) 0.0351(19) 0.0053(14) -0.0041(14) -0.0030(13)
C41 0.0307(18) 0.0195(16) 0.0268(17) -0.0035(13) -0.0040(14) 0.0006(13)
C42 0.0214(16) 0.0264(17) 0.0228(16) -0.0025(13) -0.0002(13) -0.0007(13)
C43 0.040(2) 0.0226(17) 0.0208(16) 0.0003(13) -0.0002(14) -0.0111(15)
C44 0.061(3) 0.037(2) 0.033(2) -0.0020(17) 0.013(2) -0.004(2)
C45 0.088(4) 0.051(3) 0.033(2) -0.005(2) 0.020(2) -0.017(3)
C46 0.104(4) 0.046(3) 0.023(2) 0.0042(19) 0.003(2) -0.027(3)
C47 0.079(3) 0.034(2) 0.039(2) 0.0111(19) -0.022(2) -0.018(2)
C48 0.050(2) 0.0242(18) 0.034(2) 0.0045(15) -0.0080(18) -0.0087(17)

loop_
_atom_type_symbol
_atom_type_description
_atom_type_scat_dispersion_real
_atom_type_scat_dispersion_imag
_atom_type_scat_source
C C 0.0033 0.0016 'International Tables Vol C Tables 4.2.6.8 and 6.1.1.4'
H H 0.0000 0.0000 'International Tables Vol C Tables 4.2.6.8 and 6.1.1.4'
N N 0.0061 0.0033 'International Tables Vol C Tables 4.2.6.8 and 6.1.1.4'
O O 0.0106 0.0060 'International Tables Vol C Tables 4.2.6.8 and 6.1.1.4'
P P 0.1023 0.0942 'International Tables Vol C Tables 4.2.6.8 and 6.1.1.4'
S S 0.1246 0.1234 'International Tables Vol C Tables 4.2.6.8 and 6.1.1.4'
Fe Fe 0.3463 0.8444 'International Tables Vol C Tables 4.2.6.8 and 6.1.1.4'

loop_
_geom_angle_atom_site_label_1
_geom_angle_atom_site_label_2
_geom_angle_atom_site_label_3
_geom_angle
_geom_angle_site_symmetry_1
_geom_angle_site_symmetry_3
_geom_angle_publ_flag
N1 Fe1 S2 119.30(11) . . ?
N1 Fe1 S4 130.49(11) . . ?
S2 Fe1 S4 110.20(4) . . ?
N1 Fe1 S1 91.30(12) . . ?
S2 Fe1 S1 89.35(3) . . ?
S4 Fe1 S1 89.97(3) . . ?
N1 Fe1 S3 90.88(12) . . ?
S2 Fe1 S3 89.37(4) . . ?
S4 Fe1 S3 88.80(3) . . ?
S1 Fe1 S3 177.81(4) . . ?
N1 Fe1 Fe2 174.05(11) . . ?
S2 Fe1 Fe2 54.75(3) . . ?
S4 Fe1 Fe2 55.46(3) . . ?
S1 Fe1 Fe2 88.39(3) . . ?
S3 Fe1 Fe2 89.42(3) . . ?
N2 Fe2 N3 121.12(16) . . ?
N2 Fe2 S2 103.28(11) . . ?
N3 Fe2 S2 109.29(12) . . ?
N2 Fe2 S4 108.41(12) . . ?
N3 Fe2 S4 107.64(13) . . ?
S2 Fe2 S4 106.19(4) . . ?
N2 Fe2 Fe1 116.08(11) . . ?
N3 Fe2 Fe1 122.77(12) . . ?
S2 Fe2 Fe1 53.16(3) . . ?
S4 Fe2 Fe1 53.05(3) . . ?
O4 S1 O5 113.96(17) . . ?
O4 S1 C1 106.19(16) . . ?
O5 S1 C1 104.69(15) . . ?
O4 S1 Fe1 110.99(13) . . ?
O5 S1 Fe1 115.67(11) . . ?
C1 S1 Fe1 104.14(12) . . ?
C6 S2 Fe1 105.14(12) . . ?
C6 S2 Fe2 102.84(11) . . ?
Fe1 S2 Fe2 72.09(3) . . ?
O5' S3 O4' 118.3(7) . . ?
O5' S3 C7 116.4(5) . . ?
O4' S3 C7 107.9(4) . . ?
O5' S3 Fe1 108.8(5) . . ?
O4' S3 Fe1 98.7(4) . . ?
C7 S3 Fe1 104.46(12) . . ?
C12 S4 Fe1 105.80(12) . . ?
C12 S4 Fe2 101.84(11) . . ?
Fe1 S4 Fe2 71.49(3) . . ?
O1 N1 Fe1 178.4(3) . . ?
O2 N2 Fe2 173.4(3) . . ?
O3 N3 Fe2 169.7(4) . . ?
C6 C1 C2 120.8(3) . . ?
C6 C1 S1 119.1(3) . . ?
C2 C1 S1 120.0(3) . . ?
C3 C2 C1 119.0(3) . . ?
C4 C3 C2 120.2(3) . . ?
C3 C4 C5 121.0(3) . . ?
C4 C5 C6 118.8(3) . . ?
C1 C6 C5 120.2(3) . . ?
C1 C6 S2 120.4(2) . . ?
C5 C6 S2 119.4(3) . . ?
C12 C7 C8 118.6(3) . . ?
C12 C7 S3 120.6(3) . . ?
C8 C7 S3 120.8(3) . . ?
C9 C8 C7 120.2(4) . . ?
C8 C9 C10 120.7(3) . . ?
C11 C10 C9 120.0(4) . . ?
C10 C11 C12 119.7(4) . . ?
C11 C12 C7 120.8(3) . . ?
C11 C12 S4 119.5(3) . . ?
C7 C12 S4 119.6(3) . . ?
N4 P1 C25 112.98(16) . . ?
N4 P1 C13 107.33(16) . . ?
C25 P1 C13 107.67(16) . . ?
N4 P1 C19 112.37(16) . . ?
C25 P1 C19 109.61(16) . . ?
C13 P1 C19 106.53(16) . . ?
N4 P2 C31 115.03(15) . . ?
N4 P2 C43 109.01(17) . . ?
C31 P2 C43 106.17(17) . . ?
N4 P2 C37 108.62(16) . . ?
C31 P2 C37 109.35(16) . . ?
C43 P2 C37 108.48(15) . . ?
P1 N4 P2 135.30(19) . . ?
C14 C13 C18 119.3(3) . . ?
C14 C13 P1 121.6(3) . . ?
C18 C13 P1 119.0(3) . . ?
C13 C14 C15 119.4(4) . . ?
C16 C15 C14 120.5(4) . . ?
C17 C16 C15 120.3(4) . . ?
C16 C17 C18 120.0(4) . . ?
C17 C18 C13 120.4(4) . . ?
C20 C19 C24 120.1(3) . . ?
C20 C19 P1 117.6(3) . . ?
C24 C19 P1 122.2(3) . . ?
C21 C20 C19 119.9(3) . . ?
C22 C21 C20 120.3(4) . . ?
C21 C22 C23 120.2(4) . . ?
C22 C23 C24 120.2(3) . . ?
C23 C24 C19 119.3(4) . . ?
C30 C25 C26 119.5(3) . . ?
C30 C25 P1 118.7(3) . . ?
C26 C25 P1 121.0(3) . . ?
C27 C26 C25 119.6(4) . . ?
C28 C27 C26 120.0(4) . . ?
C29 C28 C27 120.8(4) . . ?
C28 C29 C30 119.9(4) . . ?
C29 C30 C25 120.2(4) . . ?
C36 C31 C32 119.5(3) . . ?
C36 C31 P2 121.8(3) . . ?
C32 C31 P2 118.5(3) . . ?
C33 C32 C31 120.1(3) . . ?
C34 C33 C32 120.3(4) . . ?
C35 C34 C33 120.0(4) . . ?
C34 C35 C36 120.3(4) . . ?
C31 C36 C35 119.9(3) . . ?
C38 C37 C42 119.4(3) . . ?
C38 C37 P2 118.9(3) . . ?
C42 C37 P2 121.6(3) . . ?
C39 C38 C37 120.4(3) . . ?
C40 C39 C38 120.1(3) . . ?
C39 C40 C41 120.0(3) . . ?
C42 C41 C40 119.9(3) . . ?
C41 C42 C37 120.1(3) . . ?
C48 C43 C44 120.2(4) . . ?
C48 C43 P2 118.3(3) . . ?
C44 C43 P2 121.5(3) . . ?
C43 C44 C45 119.6(5) . . ?
C46 C45 C44 119.9(5) . . ?
C47 C46 C45 120.5(4) . . ?
C46 C47 C48 120.4(5) . . ?
C43 C48 C47 119.3(4) . . ?

loop_
_geom_bond_atom_site_label_1
_geom_bond_atom_site_label_2
_geom_bond_distance
_geom_bond_site_symmetry_2
_geom_bond_publ_flag
Fe1 N1 1.641(3) . ?
Fe1 S2 2.2272(9) . ?
Fe1 S4 2.2318(9) . ?
Fe1 S1 2.2630(10) . ?
Fe1 S3 2.2929(11) . ?
Fe1 Fe2 2.6482(7) . ?
Fe2 N2 1.671(3) . ?
Fe2 N3 1.672(3) . ?
Fe2 S2 2.2728(10) . ?
Fe2 S4 2.3005(10) . ?
S1 O4 1.459(3) . ?
S1 O5 1.463(3) . ?
S1 C1 1.799(3) . ?
S2 C6 1.788(3) . ?
S3 O5' 1.240(11) . ?
S3 O4' 1.591(12) . ?
S3 C7 1.756(3) . ?
S4 C12 1.776(3) . ?
N1 O1 1.169(4) . ?
N2 O2 1.160(4) . ?
N3 O3 1.164(4) . ?
C1 C6 1.376(5) . ?
C1 C2 1.392(5) . ?
C2 C3 1.388(5) . ?
C3 C4 1.378(6) . ?
C4 C5 1.389(5) . ?
C5 C6 1.395(5) . ?
C7 C12 1.394(5) . ?
C7 C8 1.398(5) . ?
C8 C9 1.377(6) . ?
C9 C10 1.388(6) . ?
C10 C11 1.377(5) . ?
C11 C12 1.393(5) . ?
P1 N4 1.583(3) . ?
P1 C25 1.795(3) . ?
P1 C13 1.796(3) . ?
P1 C19 1.799(4) . ?
P2 N4 1.587(3) . ?
P2 C31 1.798(4) . ?
P2 C43 1.802(4) . ?
P2 C37 1.808(3) . ?
C13 C14 1.386(5) . ?
C13 C18 1.395(5) . ?
C14 C15 1.389(6) . ?
C15 C16 1.378(7) . ?
C16 C17 1.368(6) . ?
C17 C18 1.380(5) . ?
C19 C20 1.384(5) . ?
C19 C24 1.396(5) . ?
C20 C21 1.381(5) . ?
C21 C22 1.378(5) . ?
C22 C23 1.381(6) . ?
C23 C24 1.388(5) . ?
C25 C30 1.392(5) . ?
C25 C26 1.399(5) . ?
C26 C27 1.389(5) . ?
C27 C28 1.378(6) . ?
C28 C29 1.375(6) . ?
C29 C30 1.383(5) . ?
C31 C36 1.382(5) . ?
C31 C32 1.400(5) . ?
C32 C33 1.381(5) . ?
C33 C34 1.380(6) . ?
C34 C35 1.380(6) . ?
C35 C36 1.394(6) . ?
C37 C38 1.384(5) . ?
C37 C42 1.390(5) . ?
C38 C39 1.383(5) . ?
C39 C40 1.377(5) . ?
C40 C41 1.388(5) . ?
C41 C42 1.386(5) . ?
C43 C48 1.379(5) . ?
C43 C44 1.385(6) . ?
C44 C45 1.396(6) . ?
C45 C46 1.372(8) . ?
C46 C47 1.365(8) . ?
C47 C48 1.399(6) . ?
